data_4320685
loop_
_publ_author_name
'Christina M. V. St\%alhandske'
'Claes I. St\%alhandske'
'Ingmar Persson'
'Magnus Sandstr\"om'
'Farideh Jalilehvand'

_publ_section_title
;
 Crystal and Solution Structures of N,N-Dimethylthioformamide-Solvated
 Copper(I), Silver(I), and Gold(I) Ions Studied by X-ray Diffraction,
 X-ray Absorption, and Vibrational Spectroscopy
;
_journal_name_full 'Inorganic Chemistry'
_journal_page_first 6684
_journal_page_last 6693
_journal_paper_doi 10.1021/ic010226i
_journal_volume 40
_journal_year 2001
_chemical_formula_sum 'C9 H21 Ag Cl N3 O4 S3'
_chemical_formula_weight 474.78
_space_group_IT_number 2
_symmetry_cell_setting triclinic
_symmetry_Int_Tables_number 2
_symmetry_space_group_name_Hall '-P 1'
_symmetry_space_group_name_H-M 'P -1'
_audit_creation_date 'Tue Jun 15 12:09:46 1999'
_audit_creation_method 'from TEXRAY.INF file'
_cell_angle_alpha 98.341(5)
_cell_angle_beta 93.910(5)
_cell_angle_gamma 107.084(5)
_cell_formula_units_Z 2
_cell_length_a 7.4149(5)
_cell_length_b 7.7953(5)
_cell_length_c 17.1482(9)
_cell_measurement_reflns_used 0
_cell_measurement_temperature 298
_cell_measurement_theta_max 0.0
_cell_measurement_theta_min 0.0
_cell_volume 930.98(10)
_computing_cell_refinement 'CAD4 Diffractometer Control'
_computing_data_collection 'CAD4 Diffractometer Control'
_computing_data_reduction teXsan
_computing_publication_material teXsan
_computing_structure_refinement teXsan
_computing_structure_solution teXsan
_diffrn_ambient_temperature 298
_diffrn_measurement_device CAD4
_diffrn_measurement_method 'omega scans with profile analysis'
_diffrn_orient_matrix_UB_11 0.02835
_diffrn_orient_matrix_UB_12 -0.01021
_diffrn_orient_matrix_UB_13 -0.05635
_diffrn_orient_matrix_UB_21 0.13628
_diffrn_orient_matrix_UB_22 0.01766
_diffrn_orient_matrix_UB_23 0.01818
_diffrn_orient_matrix_UB_31 -0.02827
_diffrn_orient_matrix_UB_32 -0.13467
_diffrn_orient_matrix_UB_33 -0.00367
_diffrn_radiation_monochromator graphite
_diffrn_radiation_source 'X-ray tube'
_diffrn_radiation_type MoKalpha
_diffrn_radiation_wavelength 0.7107
_diffrn_reflns_av_R_equivalents 1.53
_diffrn_reflns_limit_h_max 0
_diffrn_reflns_limit_h_min 0
_diffrn_reflns_limit_k_max 0
_diffrn_reflns_limit_k_min 0
_diffrn_reflns_limit_l_max 0
_diffrn_reflns_limit_l_min 0
_diffrn_reflns_number 4492
_diffrn_reflns_theta_max 28.72
_diffrn_standards_decay_% -16.00
_diffrn_standards_interval_count 0
_diffrn_standards_number 3
_exptl_absorpt_coefficient_mu 1.554
_exptl_absorpt_correction_T_max 1.000
_exptl_absorpt_correction_T_min 0.723
_exptl_absorpt_correction_type empirical
_exptl_absorpt_process_details psi-scan
_exptl_crystal_colour colorless
_exptl_crystal_density_diffrn 1.694
_exptl_crystal_density_meas 0.000
_exptl_crystal_description rod
_exptl_crystal_F_000 480.00
_exptl_crystal_size_max 0.42
_exptl_crystal_size_mid 0.15
_exptl_crystal_size_min 0.12
_refine_diff_density_max -0.42
_refine_diff_density_min 0.62
_refine_ls_extinction_coef 12.69117
_refine_ls_extinction_method Zachariasen_type_2_Gaussian_isotropic
_refine_ls_goodness_of_fit_obs 1.746
_refine_ls_matrix_type full
_refine_ls_number_parameters 275
_refine_ls_number_reflns 2836
_refine_ls_number_restraints 0
_refine_ls_R_factor_obs 0.0402
_refine_ls_shift/esd_max 1.2162
_refine_ls_structure_factor_coef F
_refine_ls_weighting_scheme sigma
_refine_ls_wR_factor_obs 0.0520
_reflns_number_observed 2836
_reflns_number_total 4492
_reflns_observed_criterion 2.00
_cod_data_source_file ic010226i_2.cif
_cod_data_source_block Ag(DMTF)3_ClO4_RT
_cod_original_cell_volume 931.0(2)
_cod_original_sg_symbol_H-M 'P -1 '
_cod_database_code 4320685

loop_
_symmetry_equiv_pos_as_xyz
'   +x,   +y,   +z'
'   -x,   -y,   -z'

loop_
_atom_site_aniso_label
_atom_site_aniso_U_11
_atom_site_aniso_U_22
_atom_site_aniso_U_33
_atom_site_aniso_U_12
_atom_site_aniso_U_13
_atom_site_aniso_U_23
Ag 0.0705(3) 0.0820(3) 0.0425(2) 0.0278(2) -0.0066(2) 0.0052(2)
Cl 0.0528(6) 0.0545(7) 0.0481(6) 0.0104(5) 0.0038(5) 0.0071(5)
S(1) 0.0549(7) 0.0564(7) 0.0441(6) 0.0170(5) -0.0010(5) 0.0069(5)
S(2) 0.0560(7) 0.086(1) 0.0533(8) 0.0088(7) -0.0050(6) 0.0136(7)
S(3) 0.0601(8) 0.095(1) 0.0515(8) 0.0087(8) 0.0007(6) -0.0061(7)
O(1) 0.162(5) 0.069(3) 0.113(4) 0.028(3) 0.005(4) 0.035(3)
O(2) 0.140(5) 0.135(5) 0.133(5) 0.005(4) -0.067(4) 0.040(4)
O(3) 0.092(4) 0.215(8) 0.265(9) 0.062(5) 0.089(5) 0.116(7)
O(4) 0.329(10) 0.097(4) 0.068(3) 0.096(5) 0.048(5) 0.022(3)
N(1) 0.066(3) 0.051(2) 0.045(2) 0.021(2) -0.011(2) 0.004(2)
N(2) 0.053(2) 0.049(2) 0.059(2) 0.014(2) -0.009(2) -0.001(2)
N(3) 0.056(2) 0.047(2) 0.048(2) 0.013(2) 0.005(2) 0.006(2)
C(1) 0.058(3) 0.043(3) 0.040(2) 0.014(2) -0.003(2) 0.003(2)
C(2) 0.047(2) 0.057(3) 0.052(3) 0.014(2) 0.000(2) 0.009(2)
C(3) 0.047(3) 0.056(3) 0.049(3) 0.013(2) 0.010(2) 0.008(2)
C(4) 0.130(7) 0.106(6) 0.047(3) 0.055(5) 0.009(4) 0.027(4)
C(5) 0.075(4) 0.105(6) 0.096(6) 0.040(4) -0.019(4) 0.014(5)
C(6) 0.077(4) 0.087(5) 0.058(3) 0.040(4) -0.017(3) -0.008(3)
C(7) 0.111(7) 0.081(6) 0.098(6) -0.022(5) -0.021(5) 0.015(5)
C(8) 0.084(5) 0.075(5) 0.070(4) 0.005(4) 0.009(4) 0.024(4)
C(9) 0.075(4) 0.085(5) 0.045(3) 0.010(4) -0.002(3) 0.010(3)

loop_
_atom_site_label
_atom_site_fract_x
_atom_site_fract_y
_atom_site_fract_z
_atom_site_U_iso_or_equiv
_atom_site_thermal_displace_type
_atom_site_calc_flag
_atom_site_calc_attached_atom
Ag 0.08938(6) 0.12444(6) 0.10876(2) 0.0653 Uij ? ?
Cl 0.6882(2) 0.2505(2) 0.61587(7) 0.0534 Uij ? ?
S(1) 0.0290(2) 0.2453(2) -0.01639(7) 0.0523 Uij ? ?
S(2) 0.4491(2) 0.2230(2) 0.13888(8) 0.0683 Uij ? ?
S(3) -0.1050(2) 0.0570(2) 0.21837(8) 0.0746 Uij ? ?
O(1) 0.6541(9) 0.0853(7) 0.6452(3) 0.1153 Uij ? ?
O(2) 0.5527(9) 0.2402(9) 0.5537(4) 0.1465 Uij ? ?
O(3) 0.8617(8) 0.303(1) 0.5894(5) 0.1768 Uij ? ?
O(4) 0.681(1) 0.3891(8) 0.6755(3) 0.1561 Uij ? ?
N(1) -0.2932(6) 0.2816(5) -0.0777(2) 0.0546 Uij ? ?
N(2) 0.6235(5) 0.3706(5) 0.2837(3) 0.0559 Uij ? ?
N(3) 0.0144(5) 0.1528(5) 0.3721(2) 0.0513 Uij ? ?
C(1) -0.1932(7) 0.2536(6) -0.0184(3) 0.0485 Uij ? ?
C(2) 0.4951(7) 0.2404(7) 0.2371(3) 0.0528 Uij ? ?
C(3) 0.0363(7) 0.1786(7) 0.3001(3) 0.0510 Uij ? ?
C(4) -0.219(1) 0.311(1) -0.1523(4) 0.0890 Uij ? ?
C(5) -0.490(1) 0.282(1) -0.0738(5) 0.0909 Uij ? ?
C(6) 0.651(1) 0.375(1) 0.3696(4) 0.0745 Uij ? ?
C(7) 0.747(1) 0.525(1) 0.2542(6) 0.1096 Uij ? ?
C(8) -0.140(1) 0.004(1) 0.3906(4) 0.0791 Uij ? ?
C(9) 0.1504(10) 0.262(1) 0.4395(3) 0.0719 Uij ? ?
H(1) -0.250(8) 0.257(8) 0.033(4) 0.08(1) Uij ? ?
H(2) -0.17(1) 0.20(1) -0.166(5) 0.13(1) Uij ? ?
H(3) -0.34(2) 0.32(2) -0.194(7) 0.231(9) Uij ? ?
H(4) -0.105(8) 0.431(8) -0.150(3) 0.07(1) Uij ? ?
H(5) -0.54(1) 0.24(1) -0.025(5) 0.14(1) Uij ? ?
H(6) -0.50(1) 0.40(1) -0.088(4) 0.11(2) Uij ? ?
H(7) -0.56(1) 0.23(1) -0.106(6) 0.14(1) Uij ? ?
H(8) 0.422(6) 0.144(6) 0.265(3) 0.05(1) Uij ? ?
H(9) 0.623(8) 0.470(8) 0.397(3) 0.07(1) Uij ? ?
H(10) 0.784(9) 0.393(8) 0.384(4) 0.09(2) Uij ? ?
H(11) 0.573(9) 0.253(9) 0.378(4) 0.09(2) Uij ? ?
H(12) 0.85(1) 0.57(1) 0.289(5) 0.11(2) Uij ? ?
H(13) 0.75(1) 0.49(1) 0.192(5) 0.13(1) Uij ? ?
H(14) 0.68(1) 0.59(1) 0.251(6) 0.136(10) Uij ? ?
H(15) 0.133(7) 0.281(7) 0.295(3) 0.05(1) Uij ? ?
H(16) 0.239(9) -0.037(8) 0.351(4) 0.08(2) Uij ? ?
H(17) -0.082(9) -0.060(10) 0.411(4) 0.09(2) Uij ? ?
H(18) -0.170(9) 0.063(10) 0.447(4) 0.11(2) Uij ? ?
H(19) 0.078(7) 0.287(7) 0.486(3) 0.06(1) Uij ? ?
H(20) 0.229(8) 0.190(7) 0.455(3) 0.06(1) Uij ? ?
H(21) 0.246(8) 0.350(8) 0.415(3) 0.07(1) Uij ? ?

loop_
_atom_type_symbol
_atom_type_oxidation_number
_atom_type_number_in_cell
_atom_type_scat_dispersion_real
_atom_type_scat_dispersion_imag
_atom_type_scat_source
Ag 0 2 -0.897 1.101 'International Tables'
Cl 0 2 0.148 0.159 'International Tables'
S 0 6 0.125 0.123 'International Tables'
O 0 8 0.011 0.006 'International Tables'
N 0 6 0.006 0.003 'International Tables'
C 0 18 0.003 0.002 'International Tables'
H 0 42 0.000 0.000 'International Tables'

loop_
_geom_angle_atom_site_label_1
_geom_angle_atom_site_label_2
_geom_angle_atom_site_label_3
_geom_angle
_geom_angle_site_symmetry_1
_geom_angle_site_symmetry_2
_geom_angle_site_symmetry_3
_geom_angle_publ_flag
S1 AG S2 104.78(4) ? ? ? yes
S1 AG S3 131.39(5) ? ? ? yes
S2 AG S3 118.56(5) ? ? ? yes
O1 CL O2 112.3(4) ? ? ? yes
O1 CL O3 112.3(4) ? ? ? yes
O1 CL O4 110.0(3) ? ? ? yes
O2 CL O3 107.5(5) ? ? ? yes
O2 CL O4 106.9(5) ? ? ? yes
O3 CL O4 107.5(5) ? ? ? yes
AG S1 C1 105.4(2) ? ? ? yes
AG S2 C2 106.1(2) ? ? ? yes
AG S3 C3 104.6(2) ? ? ? yes
C1 N1 C4 122.7(5) ? ? ? yes
C1 N1 C5 122.0(5) ? ? ? yes
C4 N1 C5 115.3(5) ? ? ? yes
C2 N2 C6 122.1(5) ? ? ? yes
C2 N2 C7 121.9(5) ? ? ? yes
C6 N2 C7 116.0(6) ? ? ? yes
C3 N3 C8 122.2(5) ? ? ? yes
C3 N3 C9 122.1(5) ? ? ? yes
C8 N3 C9 115.6(5) ? ? ? yes
S1 C1 N1 126.4(4) ? ? ? yes
S1 C1 H1 117(3) ? ? ? yes
N1 C1 H1 114(3) ? ? ? yes
S2 C2 N2 126.1(4) ? ? ? yes
S2 C2 H8 120(2) ? ? ? yes
N2 C2 H8 113(2) ? ? ? yes
S3 C3 N3 126.2(4) ? ? ? yes
S3 C3 H15 118(2) ? ? ? yes
N3 C3 H15 114(2) ? ? ? yes
N1 C4 H2 112(5) ? ? ? yes
N1 C4 H3 106(6) ? ? ? yes
N1 C4 H4 115(3) ? ? ? yes
H2 C4 H3 129(7) ? ? ? yes
H2 C4 H4 82(6) ? ? ? yes
H3 C4 H4 107(7) ? ? ? yes
N1 C5 H5 109(4) ? ? ? yes
N1 C5 H6 106(4) ? ? ? yes
N1 C5 H7 114(8) ? ? ? yes
H5 C5 H6 123(6) ? ? ? yes
H5 C5 H7 105(9) ? ? ? yes
H6 C5 H7 95(8) ? ? ? yes
N2 C6 H9 110(3) ? ? ? yes
N2 C6 H10 107(3) ? ? ? yes
N2 C6 H11 105(3) ? ? ? yes
H9 C6 H10 107(5) ? ? ? yes
H9 C6 H11 115(5) ? ? ? yes
H10 C6 H11 110(5) ? ? ? yes
N2 C7 H12 107(5) ? ? ? yes
N2 C7 H13 109(4) ? ? ? yes
N2 C7 H14 101(7) ? ? ? yes
H12 C7 H13 122(7) ? ? ? yes
H12 C7 H14 117(8) ? ? ? yes
H13 C7 H14 96(7) ? ? ? yes
N3 C8 H16 112(4) ? ? ? yes
N3 C8 H17 103(4) ? ? ? yes
N3 C8 H18 102(3) ? ? ? yes
H16 C8 H17 125(6) ? ? ? yes
H16 C8 H18 116(5) ? ? ? yes
H17 C8 H18 93(5) ? ? ? yes
N3 C9 H19 108(2) ? ? ? yes
N3 C9 H20 107(3) ? ? ? yes
N3 C9 H21 104(3) ? ? ? yes
H19 C9 H20 107(4) ? ? ? yes
H19 C9 H21 129(4) ? ? ? yes
H20 C9 H21 98(4) ? ? ? yes
S3 AG S1 131.39(5) ? ? ? yes
S3 AG S2 118.56(5) ? ? ? yes
S3 AG S1 97.39(5) ? ? ? yes
S1 AG S2 104.78(4) ? ? ? yes
S1 AG S1 89.34(4) ? ? ? yes
S2 AG S1 107.24(5) ? ? ? yes

loop_
_geom_bond_atom_site_label_1
_geom_bond_atom_site_label_2
_geom_bond_distance
_geom_bond_site_symmetry_1
_geom_bond_site_symmetry_2
_geom_bond_publ_flag
AG S1 2.529(1) ? ? yes
AG S2 2.543(1) ? ? yes
AG S3 2.469(2) ? ? yes
CL O1 1.410(5) ? ? yes
CL O2 1.391(5) ? ? yes
CL O3 1.362(5) ? ? yes
CL O4 1.392(5) ? ? yes
S1 C1 1.666(5) ? ? yes
S2 C2 1.674(5) ? ? yes
S3 C3 1.670(5) ? ? yes
N1 C1 1.300(6) ? ? yes
N1 C4 1.445(8) ? ? yes
N1 C5 1.463(9) ? ? yes
N2 C2 1.292(6) ? ? yes
N2 C6 1.466(7) ? ? yes
N2 C7 1.458(9) ? ? yes
N3 C3 1.292(6) ? ? yes
N3 C8 1.458(7) ? ? yes
N3 C9 1.460(7) ? ? yes
C1 H1 1.01(6) ? ? yes
C2 H8 1.00(5) ? ? yes
C3 H15 0.93(5) ? ? yes
C4 H2 0.81(7) ? ? yes
C4 H3 1.1(1) ? ? yes
C4 H4 1.06(6) ? ? yes
C5 H5 1.01(9) ? ? yes
C5 H6 0.96(8) ? ? yes
C5 H7 0.69(9) ? ? yes
C6 H9 0.90(6) ? ? yes
C6 H10 0.97(6) ? ? yes
C6 H11 1.00(6) ? ? yes
C7 H12 0.89(8) ? ? yes
C7 H13 1.05(8) ? ? yes
C7 H14 0.85(9) ? ? yes
C8 H16 0.90(6) ? ? yes
C8 H17 0.85(6) ? ? yes
C8 H18 1.07(7) ? ? yes
C9 H19 1.02(5) ? ? yes
C9 H20 0.97(6) ? ? yes
C9 H21 0.99(6) ? ? yes
